data_4316788
loop_
_publ_author_name
'Thaddeus T. Boron'
'Jeff W. Kampf'
'Vincent L. Pecoraro'

_publ_section_title
;
 A Mixed 3d-4f 14-Metallacrown-5 Complex That Displays Slow Magnetic
 Relaxation through Geometric Control of Magnetoanisotropy
;
_journal_name_full 'Inorganic Chemistry'
_journal_page_first 9104
_journal_page_last 9106
_journal_paper_doi 10.1021/ic101121d
_journal_volume 49
_journal_year 2010
_chemical_formula_moiety 'C66 H64 Mn4 N14 O24 Dy2, C3 H7 N O, 2(C5 H5 N), H2 O'
_chemical_formula_sum 'C79 H83 Dy2 Mn4 N17 O26'
_chemical_formula_weight 2231.38
_chemical_name_systematic
; 
 ? 
;
_space_group_IT_number 58
_symmetry_cell_setting orthorhombic
_symmetry_space_group_name_Hall '-P 2 2n'
_symmetry_space_group_name_H-M 'P n n m'
_atom_sites_solution_hydrogens geom
_atom_sites_solution_primary direct
_atom_sites_solution_secondary difmap
_audit_creation_method SHELXL-97
_cell_angle_alpha 90.00
_cell_angle_beta 90.00
_cell_angle_gamma 90.00
_cell_formula_units_Z 4
_cell_length_a 29.125(4)
_cell_length_b 16.760(3)
_cell_length_c 18.514(3)
_cell_measurement_reflns_used 4769
_cell_measurement_temperature 150(2)
_cell_measurement_theta_max 24.67
_cell_measurement_theta_min 3.87
_cell_volume 9037(3)
_computing_cell_refinement 'Bruker SAINT'
_computing_data_collection 'Bruker APEX2 v2009.1.0'
_computing_data_reduction 'Bruker SAINT'
_computing_molecular_graphics 'Bruker SHELXTL'
_computing_publication_material 'Bruker SHELXTL'
_computing_structure_refinement 'SHELXL-97 (Sheldrick, 2008)'
_computing_structure_solution 'SHELXS-97 (Sheldrick, 2008)'
_diffrn_ambient_temperature 150(2)
_diffrn_measured_fraction_theta_full 0.995
_diffrn_measured_fraction_theta_max 0.995
_diffrn_measurement_device_type 'Bruker APEXII'
_diffrn_measurement_method 'omega scans'
_diffrn_radiation_monochromator 'Si-<111> channel cut crystal'
_diffrn_radiation_source synchrotron
_diffrn_radiation_type synchrotron
_diffrn_radiation_wavelength 0.77490
_diffrn_reflns_av_R_equivalents 0.1291
_diffrn_reflns_av_sigmaI/netI 0.0634
_diffrn_reflns_limit_h_max 36
_diffrn_reflns_limit_h_min -36
_diffrn_reflns_limit_k_max 20
_diffrn_reflns_limit_k_min -20
_diffrn_reflns_limit_l_max 23
_diffrn_reflns_limit_l_min -23
_diffrn_reflns_number 98380
_diffrn_reflns_theta_full 29.06
_diffrn_reflns_theta_max 29.06
_diffrn_reflns_theta_min 3.88
_exptl_absorpt_coefficient_mu 2.827
_exptl_absorpt_correction_T_max 0.9723
_exptl_absorpt_correction_T_min 0.8487
_exptl_absorpt_correction_type multi-scan
_exptl_absorpt_process_details
;
  Blessing, R. Acta Cryst. (1995) A51 33-38.
  Sheldrick, G.  SADABS (Version 2008/1) Bruker AXS area
  detector absorption and other corrections, University of 
  Gottingen, Germany 2008.
;
_exptl_crystal_colour Green
_exptl_crystal_density_diffrn 1.640
_exptl_crystal_density_method 'not measured'
_exptl_crystal_description Plates
_exptl_crystal_F_000 4464
_exptl_crystal_size_max 0.06
_exptl_crystal_size_mid 0.04
_exptl_crystal_size_min 0.01
_refine_diff_density_max 1.749
_refine_diff_density_min -0.693
_refine_diff_density_rms 0.135
_refine_ls_extinction_method none
_refine_ls_goodness_of_fit_ref 1.015
_refine_ls_hydrogen_treatment mixed
_refine_ls_matrix_type full
_refine_ls_number_parameters 729
_refine_ls_number_reflns 9569
_refine_ls_number_restraints 303
_refine_ls_restrained_S_all 1.069
_refine_ls_R_factor_all 0.0904
_refine_ls_R_factor_gt 0.0519
_refine_ls_shift/su_max 0.009
_refine_ls_shift/su_mean 0.000
_refine_ls_structure_factor_coef Fsqd
_refine_ls_weighting_details 'calc w=1/[\s^2^(Fo^2^)+(0.0785P)^2^+17.1525P] where P=(Fo^2^+2Fc^2^)/3'
_refine_ls_weighting_scheme calc
_refine_ls_wR_factor_gt 0.1332
_refine_ls_wR_factor_ref 0.1538
_reflns_number_gt 6342
_reflns_number_total 9569
_reflns_threshold_expression >2sigma(I)
_cod_data_source_file ic101121d_si_002_3.cif
_cod_data_source_block dy14mc5-compound(4)
_cod_depositor_comments
;
The following automatic conversions were performed:

'_symmetry_cell_setting' value 'Orthorhombic' changed to
'orthorhombic' according to the built-in table from CIF Core
dictionary named 'cif_core.dic' version 2.4.1 from 2010-06-29.

Automatic conversion script
Id: cif_fix_values 1646 2011-03-28 12:23:43Z adriana 
;
_cod_original_cell_volume 9037(2)
_cod_database_code 4316788

loop_
_symmetry_equiv_pos_as_xyz
'x, y, z'
'-x, -y, z'
'-x+1/2, y+1/2, -z+1/2'
'x+1/2, -y+1/2, -z+1/2'
'-x, -y, -z'
'x, y, -z'
'x-1/2, -y-1/2, z-1/2'
'-x-1/2, y-1/2, z-1/2'

loop_
_atom_site_label
_atom_site_type_symbol
_atom_site_fract_x
_atom_site_fract_y
_atom_site_fract_z
_atom_site_U_iso_or_equiv
_atom_site_adp_type
_atom_site_occupancy
_atom_site_symmetry_multiplicity
_atom_site_calc_flag
_atom_site_refinement_flags
_atom_site_disorder_assembly
_atom_site_disorder_group
Dy1 Dy 0.059244(15) 0.30329(2) 0.0000 0.04654(11) Uani 1 2 d S . .
Dy2 Dy 0.186617(13) 0.246200(19) 0.0000 0.03255(9) Uani 1 2 d S . .
Mn1 Mn 0.16617(3) 0.22345(5) 0.20403(5) 0.0368(2) Uani 1 1 d . . .
Mn2 Mn 0.30436(3) 0.25517(5) 0.07597(5) 0.0371(2) Uani 1 1 d . . .
C1 C 0.0883(2) 0.2386(4) 0.2973(4) 0.0562(18) Uani 1 1 d . . .
C2 C 0.0724(3) 0.2360(6) 0.3681(4) 0.081(3) Uani 1 1 d . . .
H2 H 0.0885 0.2076 0.4045 0.097 Uiso 1 1 calc R . .
C3 C 0.0304(3) 0.2781(8) 0.3840(5) 0.116(4) Uani 1 1 d . . .
H3 H 0.0201 0.2806 0.4326 0.140 Uiso 1 1 calc R . .
C4 C 0.0052(3) 0.3142(7) 0.3316(5) 0.112(4) Uani 1 1 d . . .
H4 H -0.0226 0.3408 0.3436 0.134 Uiso 1 1 calc R . .
C5 C 0.0197(3) 0.3122(5) 0.2631(5) 0.079(3) Uani 1 1 d . . .
H5 H 0.0015 0.3365 0.2267 0.094 Uiso 1 1 calc R . .
C6 C 0.0613(2) 0.2750(4) 0.2434(4) 0.0552(18) Uani 1 1 d . . .
C7 C 0.0729(2) 0.2756(3) 0.1668(4) 0.0455(16) Uani 1 1 d . . .
C8 C 0.3456(2) 0.2281(3) 0.2177(3) 0.0429(15) Uani 1 1 d . . .
C9 C 0.3872(2) 0.2283(3) 0.2581(4) 0.0515(17) Uani 1 1 d . . .
H9 H 0.4158 0.2338 0.2341 0.062 Uiso 1 1 calc R . .
C10 C 0.3857(3) 0.2205(4) 0.3332(4) 0.0599(19) Uani 1 1 d . . .
H10 H 0.4136 0.2210 0.3599 0.072 Uiso 1 1 calc R . .
C11 C 0.3446(3) 0.2121(3) 0.3692(4) 0.0543(18) Uani 1 1 d . . .
H11 H 0.3440 0.2058 0.4202 0.065 Uiso 1 1 calc R . .
C12 C 0.3044(2) 0.2129(3) 0.3302(3) 0.0473(16) Uani 1 1 d . . .
H12 H 0.2761 0.2071 0.3551 0.057 Uiso 1 1 calc R . .
C13 C 0.3038(2) 0.2220(3) 0.2551(3) 0.0408(15) Uani 1 1 d . . .
C14 C 0.2591(2) 0.2235(3) 0.2195(3) 0.0375(14) Uani 1 1 d . . .
C15 C 0.1484(3) 0.4346(5) 0.0000 0.042(2) Uani 1 2 d S . .
C16 C 0.1626(4) 0.5217(5) 0.0000 0.059(3) Uani 1 2 d S . .
H16A H 0.1961 0.5255 0.0000 0.089 Uiso 1 2 calc SR . .
H16B H 0.1503 0.5480 0.0432 0.089 Uiso 0.50 1 calc PR . .
H16C H 0.1503 0.5480 -0.0432 0.089 Uiso 0.50 1 calc PR . .
C17 C 0.1759(2) 0.3775(4) 0.3080(3) 0.0538(18) Uani 1 1 d . . .
H17 H 0.1824 0.3349 0.3402 0.065 Uiso 1 1 calc R . .
C18 C 0.1742(2) 0.4524(4) 0.3360(4) 0.0596(19) Uani 1 1 d . . .
H18 H 0.1785 0.4614 0.3862 0.072 Uiso 1 1 calc R . .
C19 C 0.1662(3) 0.5139(4) 0.2900(4) 0.073(2) Uani 1 1 d . . .
H19 H 0.1641 0.5670 0.3075 0.087 Uiso 1 1 calc R . .
C20 C 0.1613(4) 0.4982(4) 0.2185(4) 0.115(4) Uani 1 1 d . . .
H20 H 0.1581 0.5405 0.1848 0.138 Uiso 1 1 calc R . .
C21 C 0.1610(4) 0.4197(4) 0.1954(4) 0.089(3) Uani 1 1 d . . .
H21 H 0.1545 0.4091 0.1461 0.107 Uiso 1 1 calc R . .
C22 C 0.2745(4) 0.4323(5) 0.1119(7) 0.129(5) Uani 1 1 d . . .
H22 H 0.2448 0.4097 0.1072 0.155 Uiso 1 1 calc R . .
C23 C 0.2784(5) 0.5117(5) 0.1334(8) 0.148(5) Uani 1 1 d . . .
H23 H 0.2517 0.5406 0.1469 0.178 Uiso 1 1 calc R . .
C24 C 0.3195(4) 0.5477(5) 0.1353(5) 0.105(4) Uani 1 1 d . . .
H24 H 0.3226 0.6030 0.1458 0.126 Uiso 1 1 calc R . .
C25 C 0.3547(4) 0.5033(6) 0.1221(6) 0.123(4) Uani 1 1 d . . .
H25 H 0.3847 0.5254 0.1239 0.147 Uiso 1 1 calc R . .
C26 C 0.3489(4) 0.4242(5) 0.1055(6) 0.115(4) Uani 1 1 d . . .
H26 H 0.3758 0.3930 0.0988 0.137 Uiso 1 1 calc R . .
C27 C 0.1263(3) 0.0483(4) 0.1927(4) 0.064(2) Uani 1 1 d . . .
H27 H 0.0987 0.0780 0.1987 0.077 Uiso 1 1 calc R . .
C28 C 0.1239(3) -0.0343(4) 0.1949(5) 0.079(3) Uani 1 1 d . . .
H28 H 0.0955 -0.0606 0.2026 0.095 Uiso 1 1 calc R . .
C29 C 0.1630(3) -0.0766(4) 0.1860(4) 0.059(2) Uani 1 1 d . . .
H29 H 0.1625 -0.1332 0.1887 0.071 Uiso 1 1 calc R . .
C30 C 0.2024(3) -0.0381(4) 0.1732(5) 0.070(2) Uani 1 1 d . . .
H30 H 0.2300 -0.0668 0.1646 0.084 Uiso 1 1 calc R . .
C31 C 0.2022(2) 0.0444(4) 0.1727(4) 0.061(2) Uani 1 1 d . . .
H31 H 0.2305 0.0712 0.1648 0.073 Uiso 1 1 calc R . .
C34 C 0.1830(3) 0.0372(5) 0.0000 0.051(2) Uani 1 2 d S . .
H34 H 0.2105 0.0067 0.0000 0.061 Uiso 1 2 calc SR . .
C35 C 0.1017(3) 0.0410(6) 0.0000 0.071(3) Uani 1 2 d S . .
H35A H 0.0763 0.0027 0.0000 0.107 Uiso 1 2 calc SR . .
H35B H 0.0998 0.0746 -0.0432 0.107 Uiso 0.50 1 calc PR . .
H35C H 0.0998 0.0746 0.0432 0.107 Uiso 0.50 1 calc PR . .
C36 C 0.1433(4) -0.0890(5) 0.0000 0.070(3) Uani 1 2 d S . .
H36A H 0.1111 -0.1064 0.0000 0.105 Uiso 1 2 calc SR . .
H36B H 0.1587 -0.1096 0.0432 0.105 Uiso 1 1 calc R . .
H36C H 0.1587 -0.1096 -0.0432 0.105 Uiso 0.00 1 calc PR . .
C37 C 0.4123(2) 0.0862(5) 0.0616(4) 0.065(2) Uani 1 1 d . . .
H37 H 0.4053 0.1123 0.1058 0.078 Uiso 1 1 calc R . .
C38 C 0.4304(3) 0.0110(5) 0.0639(5) 0.078(3) Uani 1 1 d . . .
H38 H 0.4362 -0.0142 0.1089 0.094 Uiso 1 1 calc R . .
C39 C 0.4402(4) -0.0277(8) 0.0000 0.090(4) Uani 1 2 d S . .
H39 H 0.4533 -0.0796 0.0000 0.108 Uiso 1 2 calc SR . .
C40 C 0.2290(6) 0.3148(9) 0.5000 0.042(3) Uani 0.50 2 d SPU . .
H40 H 0.2340 0.3708 0.5000 0.050 Uiso 0.50 2 calc SPR . .
C41 C 0.1878(13) 0.1975(10) 0.5000 0.132(9) Uani 0.50 2 d SPDU . .
H41A H 0.2193 0.1770 0.5000 0.198 Uiso 0.50 2 calc SPR . .
H41B H 0.1717 0.1785 0.4568 0.198 Uiso 0.50 1 calc PR . .
H41C H 0.1717 0.1785 0.5432 0.198 Uiso 0.00 1 calc PR . .
C42 C 0.1530(8) 0.3353(16) 0.5000 0.097(6) Uani 0.50 2 d SPDU . .
H42A H 0.1238 0.3061 0.5000 0.145 Uiso 0.50 2 calc SPR . .
H42B H 0.1547 0.3690 0.4568 0.145 Uiso 0.50 1 calc PR . .
H42C H 0.1547 0.3690 0.5432 0.145 Uiso 0.00 1 calc PR . .
N1 N 0.11346(17) 0.2485(2) 0.1444(3) 0.0407(12) Uani 1 1 d . . .
N2 N 0.25530(16) 0.2404(2) 0.1502(3) 0.0349(11) Uani 1 1 d . . .
N5 N 0.16918(18) 0.3592(3) 0.2388(3) 0.0446(13) Uani 1 1 d . . .
N6 N 0.3096(2) 0.3886(3) 0.0982(3) 0.0583(16) Uani 1 1 d . . .
N7 N 0.16543(17) 0.0879(3) 0.1826(3) 0.0415(12) Uani 1 1 d . . .
N8 N 0.1452(3) -0.0020(4) 0.0000 0.0450(19) Uani 1 2 d S . .
N9 N 0.2963(2) 0.0796(4) 0.0000 0.0351(16) Uani 1 2 d S . .
N10 N 0.4041(3) 0.1240(5) 0.0000 0.058(2) Uani 1 2 d S . .
N11 N 0.1887(6) 0.2823(8) 0.5000 0.060(3) Uani 0.50 2 d SPDU . .
O1 O 0.12856(15) 0.2051(2) 0.2835(2) 0.0498(11) Uani 1 1 d . . .
O2 O 0.04365(16) 0.3029(3) 0.1205(3) 0.0607(13) Uani 1 1 d . . .
O3 O 0.11963(13) 0.2514(2) 0.0692(2) 0.0411(10) Uani 1 1 d . . .
O4 O 0.34934(14) 0.2341(3) 0.1466(2) 0.0509(11) Uani 1 1 d . . .
O5 O 0.22247(14) 0.2101(2) 0.2574(2) 0.0409(10) Uani 1 1 d . . .
O6 O 0.20889(13) 0.2413(2) 0.1255(2) 0.0346(9) Uani 1 1 d . . .
O7 O 0.26210(18) 0.2659(3) 0.0000 0.0350(13) Uani 1 2 d S . .
O8 O 0.3494(2) 0.2599(3) 0.0000 0.0456(15) Uani 1 2 d SD . .
H8 H 0.369(2) 0.223(4) 0.0000 0.055 Uiso 1 2 d SD . .
N3 N -0.0119(4) 0.1870(8) 0.0258(6) 0.056(3) Uani 0.25 1 d PDU . -1
O9 O -0.0203(5) 0.2612(8) 0.0184(9) 0.055(3) Uani 0.25 1 d PDU . -1
O10 O -0.0413(5) 0.1403(11) 0.0454(10) 0.072(4) Uani 0.25 1 d PDU . -1
O11 O 0.0298(4) 0.1657(9) 0.0096(13) 0.048(3) Uani 0.25 1 d PDU . -1
N3A N -0.0116(4) 0.1783(8) 0.0118(7) 0.054(2) Uani 0.25 1 d PDU . -2
O9A O -0.0240(5) 0.2486(7) -0.006(2) 0.054(3) Uani 0.25 1 d PDU . -2
O10A O -0.0403(5) 0.1260(9) 0.0149(10) 0.060(3) Uani 0.25 1 d PDU . -2
O11A O 0.0316(5) 0.1673(12) 0.0251(11) 0.052(2) Uani 0.25 1 d PDU . -2
O12 O 0.0094(3) 0.4114(4) 0.0000 0.093(3) Uani 1 2 d SU . .
C32 C -0.0202(8) 0.4293(11) -0.0620(10) 0.041(3) Uani 0.25 1 d PDU . -1
H32 H -0.0499 0.4064 -0.0576 0.050 Uiso 0.25 1 calc PR . -1
N4 N -0.0151(5) 0.4697(11) -0.1221(9) 0.046(3) Uani 0.25 1 d PDU . -1
C33 C -0.0530(5) 0.4861(15) -0.1729(12) 0.053(4) Uani 0.25 1 d PDU . -1
H33A H -0.0416 0.5184 -0.2132 0.080 Uiso 0.25 1 calc PR . -1
H33B H -0.0775 0.5151 -0.1478 0.080 Uiso 0.25 1 calc PR . -1
H33C H -0.0651 0.4355 -0.1916 0.080 Uiso 0.25 1 calc PR . -1
C33A C 0.0267(6) 0.5044(15) -0.1447(14) 0.050(5) Uani 0.25 1 d PDU . -1
H33D H 0.0214 0.5367 -0.1880 0.075 Uiso 0.25 1 calc PR . -1
H33E H 0.0490 0.4622 -0.1557 0.075 Uiso 0.25 1 calc PR . -1
H33F H 0.0388 0.5384 -0.1061 0.075 Uiso 0.25 1 calc PR . -1
C32B C -0.0232(10) 0.4196(17) 0.0419(13) 0.067(4) Uani 0.25 1 d PDU . -2
H32B H -0.0520 0.3960 0.0303 0.080 Uiso 0.25 1 calc PR . -2
N4B N -0.0191(6) 0.4600(15) 0.1019(12) 0.067(3) Uani 0.25 1 d PDU . -2
C33B C -0.0591(6) 0.4856(19) 0.1460(13) 0.065(5) Uani 0.25 1 d PDU . -2
H33G H -0.0483 0.5168 0.1875 0.097 Uiso 0.25 1 calc PR . -2
H33H H -0.0757 0.4385 0.1633 0.097 Uiso 0.25 1 calc PR . -2
H33I H -0.0796 0.5185 0.1164 0.097 Uiso 0.25 1 calc PR . -2
C33C C 0.0215(7) 0.5011(17) 0.1222(17) 0.065(5) Uani 0.25 1 d PDU . -2
H33J H 0.0165 0.5280 0.1686 0.098 Uiso 0.25 1 calc PR . -2
H33K H 0.0291 0.5409 0.0852 0.098 Uiso 0.25 1 calc PR . -2
H33L H 0.0468 0.4630 0.1268 0.098 Uiso 0.25 1 calc PR . -2
O13 O 0.1062(2) 0.4182(3) 0.0000 0.0522(17) Uani 1 2 d S . .
O14 O 0.18025(19) 0.3828(3) 0.0000 0.0392(14) Uani 1 2 d S . .
O15 O 0.1875(2) 0.1110(3) 0.0000 0.0454(15) Uani 1 2 d S . .
O16 O 0.29968(14) 0.1154(2) 0.0589(2) 0.0396(10) Uani 1 1 d . . .
O17 O 0.2905(2) 0.0055(3) 0.0000 0.0517(17) Uani 1 2 d S . .
O18 O 0.2608(5) 0.2641(8) 0.5000 0.058(3) Uani 0.50 2 d SPU . .
N12 N 0.0000 0.0000 0.2799(11) 0.106(5) Uani 0.50 2 d SPDU . .
C43 C -0.0027(5) -0.0646(10) 0.2421(10) 0.097(4) Uani 0.50 1 d PDU . .
H43 H -0.0046 -0.1138 0.2673 0.117 Uiso 0.50 1 calc PR . .
C44 C -0.0031(4) -0.0666(10) 0.1763(10) 0.094(4) Uani 0.50 1 d PDU . .
H44 H -0.0057 -0.1161 0.1516 0.113 Uiso 0.50 1 calc PR . .
C45 C 0.0000 0.0000 0.1402(13) 0.089(5) Uani 0.50 2 d SPDU . .
H45 H 0.0000 0.0000 0.0888 0.106 Uiso 0.50 2 calc SPR . .
O99 O 0.0634(4) 0.0877(7) 0.5000 0.119(8) Uani 0.50 2 d SPD . .
H99A H 0.0331(4) 0.089(2) 0.5000 0.142 Uiso 0.50 2 d SPD . .
H99B H 0.0705(13) 0.0367(10) 0.5000 0.142 Uiso 0.50 2 d SPD . .

loop_
_atom_site_aniso_label
_atom_site_aniso_U_11
_atom_site_aniso_U_22
_atom_site_aniso_U_33
_atom_site_aniso_U_23
_atom_site_aniso_U_13
_atom_site_aniso_U_12
Dy1 0.0457(2) 0.03217(19) 0.0618(3) 0.000 0.000 0.00921(17)
Dy2 0.04124(19) 0.01827(15) 0.03814(18) 0.000 0.000 0.00049(14)
Mn1 0.0518(5) 0.0205(4) 0.0380(4) 0.0006(3) 0.0048(4) -0.0005(3)
Mn2 0.0429(5) 0.0294(4) 0.0391(4) -0.0046(4) -0.0030(4) -0.0047(4)
C1 0.063(4) 0.051(4) 0.054(4) -0.017(3) 0.016(3) -0.012(3)
C2 0.074(5) 0.115(7) 0.054(4) -0.018(4) 0.011(4) -0.018(5)
C3 0.069(5) 0.210(12) 0.070(6) -0.046(7) 0.026(5) -0.015(7)
C4 0.068(5) 0.190(11) 0.078(6) -0.049(7) 0.014(5) 0.012(6)
C5 0.063(5) 0.096(6) 0.077(5) -0.021(5) 0.015(4) 0.007(4)
C6 0.055(4) 0.048(3) 0.062(4) -0.016(3) 0.013(3) -0.004(3)
C7 0.051(3) 0.029(3) 0.056(4) -0.006(3) 0.005(3) 0.000(3)
C8 0.055(3) 0.024(3) 0.050(4) -0.011(2) -0.011(3) 0.003(2)
C9 0.064(4) 0.032(3) 0.059(4) -0.009(3) -0.019(3) 0.006(3)
C10 0.080(5) 0.033(3) 0.066(4) -0.003(3) -0.034(4) 0.009(3)
C11 0.083(5) 0.033(3) 0.046(4) 0.003(3) -0.008(3) -0.002(3)
C12 0.066(4) 0.025(3) 0.051(4) 0.006(3) -0.014(3) -0.002(3)
C13 0.054(3) 0.020(2) 0.049(3) -0.002(2) -0.008(3) -0.004(2)
C14 0.059(3) 0.014(2) 0.040(3) 0.000(2) -0.003(3) 0.001(2)
C15 0.054(5) 0.026(4) 0.044(5) 0.000 0.000 0.008(4)
C16 0.074(6) 0.029(4) 0.075(7) 0.000 0.000 0.001(4)
C17 0.077(4) 0.039(3) 0.046(4) -0.003(3) -0.003(3) 0.000(3)
C18 0.080(5) 0.039(3) 0.060(4) -0.017(3) 0.002(4) -0.003(3)
C19 0.122(6) 0.027(3) 0.069(5) -0.016(3) 0.017(4) -0.005(4)
C20 0.259(13) 0.024(3) 0.061(5) 0.007(3) -0.006(7) 0.008(5)
C21 0.192(10) 0.036(4) 0.040(4) 0.002(3) -0.002(5) 0.000(5)
C22 0.115(7) 0.042(5) 0.229(13) -0.039(6) -0.058(8) 0.005(5)
C23 0.192(11) 0.038(5) 0.214(12) -0.041(6) -0.087(10) 0.028(6)
C24 0.195(10) 0.039(4) 0.080(6) -0.015(4) -0.022(7) -0.044(5)
C25 0.161(9) 0.064(5) 0.143(10) -0.032(6) 0.027(8) -0.061(6)
C26 0.118(7) 0.074(5) 0.151(9) -0.038(6) 0.030(7) -0.060(5)
C27 0.065(4) 0.035(3) 0.093(6) -0.005(3) -0.005(4) 0.001(3)
C28 0.081(5) 0.034(3) 0.122(7) -0.002(4) 0.007(5) -0.022(4)
C29 0.082(5) 0.022(3) 0.075(5) 0.006(3) 0.000(4) -0.001(3)
C30 0.072(5) 0.027(3) 0.112(6) -0.013(4) -0.003(5) 0.003(3)
C31 0.061(4) 0.030(3) 0.093(6) -0.005(3) 0.003(4) 0.000(3)
C34 0.049(5) 0.024(4) 0.079(7) 0.000 0.000 0.005(4)
C35 0.056(6) 0.060(6) 0.098(9) 0.000 0.000 -0.009(5)
C36 0.086(7) 0.030(5) 0.094(8) 0.000 0.000 -0.007(5)
C37 0.044(4) 0.079(5) 0.073(5) -0.001(4) -0.009(4) -0.003(4)
C38 0.071(5) 0.079(5) 0.084(6) 0.019(5) -0.011(4) 0.005(4)
C39 0.080(8) 0.065(7) 0.125(12) 0.000 0.000 0.001(7)
C40 0.080(6) 0.021(6) 0.025(7) 0.000 0.000 -0.011(5)
C41 0.25(2) 0.053(7) 0.097(19) 0.000 0.000 -0.085(8)
C42 0.082(8) 0.149(13) 0.058(14) 0.000 0.000 0.008(10)
N1 0.050(3) 0.024(2) 0.048(3) -0.004(2) 0.008(2) 0.000(2)
N2 0.042(2) 0.019(2) 0.044(3) -0.0039(18) -0.002(2) 0.0024(18)
N5 0.068(3) 0.030(2) 0.036(3) -0.001(2) 0.007(2) -0.001(2)
N6 0.084(4) 0.035(3) 0.056(3) -0.005(2) -0.003(3) -0.017(3)
N7 0.051(3) 0.025(2) 0.049(3) -0.001(2) 0.000(2) -0.001(2)
N8 0.054(4) 0.026(3) 0.054(4) 0.000 0.000 -0.009(3)
N9 0.044(4) 0.027(3) 0.034(3) 0.000 0.000 0.006(3)
N10 0.048(4) 0.049(4) 0.076(6) 0.000 0.000 -0.001(4)
N11 0.082(6) 0.060(7) 0.038(8) 0.000 0.000 -0.008(6)
O1 0.067(3) 0.035(2) 0.047(2) 0.0055(18) 0.010(2) -0.002(2)
O2 0.054(3) 0.054(3) 0.074(3) 0.004(2) 0.011(2) 0.017(2)
O3 0.046(2) 0.0314(19) 0.046(2) 0.0045(17) 0.0049(18) 0.0044(17)
O4 0.049(2) 0.057(3) 0.047(2) -0.009(2) -0.008(2) -0.001(2)
O5 0.055(2) 0.0289(19) 0.038(2) 0.0016(16) -0.0010(19) -0.0021(18)
O6 0.0395(19) 0.0256(18) 0.039(2) -0.0008(15) -0.0010(17) 0.0010(15)
O7 0.046(3) 0.024(2) 0.035(3) 0.000 0.000 -0.004(2)
O8 0.050(3) 0.035(3) 0.052(3) 0.000 0.000 -0.008(3)
N3 0.046(4) 0.064(4) 0.058(6) -0.015(5) -0.001(5) -0.014(4)
O9 0.044(6) 0.068(4) 0.052(8) -0.023(6) -0.009(6) -0.002(4)
O10 0.050(5) 0.085(6) 0.081(11) -0.020(8) 0.005(7) -0.028(6)
O11 0.043(4) 0.047(5) 0.053(7) -0.006(6) -0.004(5) -0.015(3)
N3A 0.049(2) 0.055(3) 0.057(5) -0.004(4) 0.005(4) -0.011(2)
O9A 0.044(4) 0.059(3) 0.058(8) -0.006(6) 0.008(6) -0.003(3)
O10A 0.059(3) 0.064(4) 0.056(8) -0.014(6) 0.009(6) -0.021(3)
O11A 0.051(2) 0.051(4) 0.054(5) -0.001(4) 0.002(3) -0.007(3)
O12 0.063(4) 0.047(4) 0.170(9) 0.000 0.000 0.026(4)
C32 0.055(7) 0.023(6) 0.047(5) 0.016(4) -0.005(4) 0.018(6)
N4 0.061(4) 0.029(6) 0.048(5) 0.018(5) -0.011(4) 0.015(5)
C33 0.078(5) 0.031(10) 0.051(8) 0.011(8) -0.027(6) 0.008(9)
C33A 0.065(5) 0.040(10) 0.045(10) 0.022(8) -0.003(7) 0.016(7)
C32B 0.064(7) 0.063(7) 0.072(5) 0.011(5) -0.010(4) 0.012(6)
N4B 0.065(4) 0.066(7) 0.072(5) 0.013(5) -0.012(4) 0.011(5)
C33B 0.070(4) 0.059(11) 0.066(9) 0.016(8) -0.016(7) 0.023(8)
C33C 0.065(5) 0.063(11) 0.068(11) 0.028(8) -0.033(7) 0.019(7)
O13 0.060(4) 0.025(3) 0.071(4) 0.000 0.000 0.011(3)
O14 0.053(3) 0.019(2) 0.045(3) 0.000 0.000 0.003(2)
O15 0.058(3) 0.015(2) 0.063(4) 0.000 0.000 0.000(2)
O16 0.057(2) 0.0293(19) 0.033(2) -0.0011(16) -0.0038(18) 0.0024(17)
O17 0.074(4) 0.022(3) 0.060(4) 0.000 0.000 0.000(3)
O18 0.080(7) 0.051(7) 0.044(7) 0.000 0.000 0.007(6)
N12 0.061(9) 0.131(9) 0.125(9) 0.000 0.000 -0.040(9)
C43 0.040(6) 0.124(8) 0.128(6) 0.008(6) 0.004(7) -0.035(7)
C44 0.018(5) 0.135(8) 0.131(7) -0.005(6) -0.001(7) -0.012(6)
C45 0.009(6) 0.142(10) 0.115(9) 0.000 0.000 -0.002(9)
O99 0.142(17) 0.067(11) 0.147(19) 0.000 0.000 0.006(12)

loop_
_atom_type_symbol
_atom_type_description
_atom_type_scat_dispersion_real
_atom_type_scat_dispersion_imag
_atom_type_scat_source
C C -0.0020 0.0020 'International Tables Vol C Tables 4.2.6.8 and 6.1.1.4'
H H 0.0000 0.0000 'International Tables Vol C Tables 4.2.6.8 and 6.1.1.4'
N N -0.0031 0.0040 'International Tables Vol C Tables 4.2.6.8 and 6.1.1.4'
O O -0.0041 0.0074 'International Tables Vol C Tables 4.2.6.8 and 6.1.1.4'
Mn Mn 0.2237 0.8587 'International Tables Vol C Tables 4.2.6.8 and 6.1.1.4'
Dy Dy -0.3538 5.1228 'International Tables Vol C Tables 4.2.6.8 and 6.1.1.4'

loop_
_geom_angle_atom_site_label_1
_geom_angle_atom_site_label_2
_geom_angle_atom_site_label_3
_geom_angle
_geom_angle_site_symmetry_1
_geom_angle_site_symmetry_3
_geom_angle_publ_flag
O2 Dy1 O2 157.0(2) . 6 ?
O2 Dy1 O12 82.96(12) . . ?
O2 Dy1 O12 82.96(12) 6 . ?
O2 Dy1 O3 133.18(15) . 6 ?
O2 Dy1 O3 67.24(15) 6 6 ?
O12 Dy1 O3 139.37(14) . 6 ?
O2 Dy1 O3 67.24(15) . . ?
O2 Dy1 O3 133.18(15) 6 . ?
O12 Dy1 O3 139.37(14) . . ?
O3 Dy1 O3 66.26(19) 6 . ?
O2 Dy1 O13 96.75(12) . . ?
O2 Dy1 O13 96.75(12) 6 . ?
O12 Dy1 O13 74.1(2) . . ?
O3 Dy1 O13 82.42(15) 6 . ?
O3 Dy1 O13 82.42(15) . . ?
O2 Dy1 O9 87.0(4) . 6 ?
O2 Dy1 O9 71.0(4) 6 6 ?
O12 Dy1 O9 68.5(4) . 6 ?
O3 Dy1 O9 121.9(4) 6 6 ?
O3 Dy1 O9 132.9(4) . 6 ?
O13 Dy1 O9 141.6(3) . 6 ?
O2 Dy1 O9 71.0(4) . . ?
O2 Dy1 O9 87.0(4) 6 . ?
O12 Dy1 O9 68.5(4) . . ?
O3 Dy1 O9 132.9(4) 6 . ?
O3 Dy1 O9 121.9(4) . . ?
O13 Dy1 O9 141.6(3) . . ?
O9 Dy1 O9 16.0(8) 6 . ?
O2 Dy1 O11 89.9(6) . 6 ?
O2 Dy1 O11 81.8(6) 6 6 ?
O12 Dy1 O11 120.9(3) . 6 ?
O3 Dy1 O11 82.8(4) 6 6 ?
O3 Dy1 O11 87.3(4) . 6 ?
O13 Dy1 O11 164.5(3) . 6 ?
O9 Dy1 O11 52.5(4) 6 6 ?
O9 Dy1 O11 53.9(4) . 6 ?
O2 Dy1 O11 81.8(6) . . ?
O2 Dy1 O11 89.9(6) 6 . ?
O12 Dy1 O11 120.9(3) . . ?
O3 Dy1 O11 87.3(4) 6 . ?
O3 Dy1 O11 82.8(4) . . ?
O13 Dy1 O11 164.5(3) . . ?
O9 Dy1 O11 53.9(4) 6 . ?
O9 Dy1 O11 52.5(4) . . ?
O11 Dy1 O11 8.3(11) 6 . ?
O2 Dy1 O11A 75.4(5) . . ?
O2 Dy1 O11A 96.8(5) 6 . ?
O12 Dy1 O11A 121.2(4) . . ?
O3 Dy1 O11A 90.3(4) 6 . ?
O3 Dy1 O11A 78.4(4) . . ?
O13 Dy1 O11A 160.8(4) . . ?
O9 Dy1 O11A 56.6(5) 6 . ?
O9 Dy1 O11A 52.9(5) . . ?
O11 Dy1 O11A 15.1(5) 6 . ?
O11 Dy1 O11A 6.8(9) . . ?
O2 Dy1 O11A 96.8(5) . 6 ?
O2 Dy1 O11A 75.4(5) 6 6 ?
O12 Dy1 O11A 121.2(4) . 6 ?
O3 Dy1 O11A 78.4(4) 6 6 ?
O3 Dy1 O11A 90.3(4) . 6 ?
O13 Dy1 O11A 160.8(4) . 6 ?
O9 Dy1 O11A 52.9(5) 6 6 ?
O9 Dy1 O11A 56.6(5) . 6 ?
O11 Dy1 O11A 6.8(9) 6 6 ?
O11 Dy1 O11A 15.1(5) . 6 ?
O11A Dy1 O11A 21.8(9) . 6 ?
O7 Dy2 O15 97.93(19) . . ?
O7 Dy2 O14 86.07(19) . . ?
O15 Dy2 O14 176.0(2) . . ?
O7 Dy2 O3 145.14(10) . . ?
O15 Dy2 O3 92.65(15) . . ?
O14 Dy2 O3 84.00(15) . . ?
O7 Dy2 O3 145.15(10) . 6 ?
O15 Dy2 O3 92.65(15) . 6 ?
O14 Dy2 O3 84.00(15) . 6 ?
O3 Dy2 O3 66.5(2) . 6 ?
O7 Dy2 O6 74.89(9) . 6 ?
O15 Dy2 O6 87.88(9) . 6 ?
O14 Dy2 O6 93.19(9) . 6 ?
O3 Dy2 O6 138.90(13) . 6 ?
O3 Dy2 O6 72.41(13) 6 6 ?
O7 Dy2 O6 74.89(9) . . ?
O15 Dy2 O6 87.88(9) . . ?
O14 Dy2 O6 93.19(9) . . ?
O3 Dy2 O6 72.42(13) . . ?
O3 Dy2 O6 138.90(13) 6 . ?
O6 Dy2 O6 148.57(18) 6 . ?
O7 Dy2 Dy1 156.98(12) . . ?
O15 Dy2 Dy1 105.08(15) . . ?
O14 Dy2 Dy1 70.91(14) . . ?
O3 Dy2 Dy1 35.09(10) . . ?
O3 Dy2 Dy1 35.09(10) 6 . ?
O6 Dy2 Dy1 105.59(9) 6 . ?
O6 Dy2 Dy1 105.59(9) . . ?
O1 Mn1 O5 94.35(19) . . ?
O1 Mn1 O6 176.08(18) . . ?
O5 Mn1 O6 81.73(16) . . ?
O1 Mn1 N1 91.2(2) . . ?
O5 Mn1 N1 172.58(18) . . ?
O6 Mn1 N1 92.74(18) . . ?
O1 Mn1 N7 88.14(17) . . ?
O5 Mn1 N7 88.94(17) . . ?
O6 Mn1 N7 91.66(16) . . ?
N1 Mn1 N7 96.19(18) . . ?
O1 Mn1 N5 88.04(17) . . ?
O5 Mn1 N5 86.62(17) . . ?
O6 Mn1 N5 91.83(16) . . ?
N1 Mn1 N5 88.63(18) . . ?
N7 Mn1 N5 173.91(18) . . ?
O7 Mn2 O4 173.47(19) . . ?
O7 Mn2 O8 84.00(19) . . ?
O4 Mn2 O8 92.35(19) . . ?
O7 Mn2 N2 93.35(18) . . ?
O4 Mn2 N2 89.80(19) . . ?
O8 Mn2 N2 174.30(19) . . ?
O7 Mn2 N6 94.9(2) . . ?
O4 Mn2 N6 90.7(2) . . ?
O8 Mn2 N6 92.6(2) . . ?
N2 Mn2 N6 92.62(19) . . ?
O7 Mn2 O16 87.55(17) . . ?
O4 Mn2 O16 86.97(16) . . ?
O8 Mn2 O16 88.97(19) . . ?
N2 Mn2 O16 85.87(15) . . ?
N6 Mn2 O16 177.24(17) . . ?
O7 Mn2 Mn2 41.50(13) . 6 ?
O4 Mn2 Mn2 133.94(14) . 6 ?
O8 Mn2 Mn2 43.05(13) . 6 ?
N2 Mn2 Mn2 133.47(13) . 6 ?
N6 Mn2 Mn2 100.38(14) . 6 ?
O16 Mn2 Mn2 82.32(9) . 6 ?
O1 C1 C2 117.6(7) . . ?
O1 C1 C6 122.7(6) . . ?
C2 C1 C6 119.6(7) . . ?
C1 C2 C3 117.4(8) . . ?
C4 C3 C2 122.1(8) . . ?
C5 C4 C3 119.6(9) . . ?
C4 C5 C6 121.9(9) . . ?
C1 C6 C5 119.1(7) . . ?
C1 C6 C7 124.2(6) . . ?
C5 C6 C7 116.6(7) . . ?
O2 C7 N1 119.9(6) . . ?
O2 C7 C6 119.6(6) . . ?
N1 C7 C6 120.4(6) . . ?
O4 C8 C13 124.5(5) . . ?
O4 C8 C9 116.9(6) . . ?
C13 C8 C9 118.5(6) . . ?
C10 C9 C8 119.9(7) . . ?
C11 C10 C9 121.2(7) . . ?
C12 C11 C10 119.0(6) . . ?
C11 C12 C13 122.2(6) . . ?
C12 C13 C8 119.2(6) . . ?
C12 C13 C14 117.4(6) . . ?
C8 C13 C14 123.3(5) . . ?
O5 C14 N2 119.7(5) . . ?
O5 C14 C13 119.1(5) . . ?
N2 C14 C13 121.2(5) . . ?
O13 C15 O14 124.3(7) . . ?
O13 C15 C16 118.4(7) . . ?
O14 C15 C16 117.3(8) . . ?
N5 C17 C18 125.1(6) . . ?
C17 C18 C19 117.9(7) . . ?
C20 C19 C18 118.9(6) . . ?
C19 C20 C21 119.1(7) . . ?
N5 C21 C20 122.9(7) . . ?
N6 C22 C23 122.5(10) . . ?
C24 C23 C22 120.6(11) . . ?
C25 C24 C23 116.4(8) . . ?
C24 C25 C26 120.2(11) . . ?
N6 C26 C25 125.2(10) . . ?
N7 C27 C28 122.9(7) . . ?
C29 C28 C27 118.6(7) . . ?
C30 C29 C28 119.4(6) . . ?
C29 C30 C31 118.6(7) . . ?
N7 C31 C30 124.1(7) . . ?
O15 C34 N8 126.8(8) . . ?
N10 C37 C38 122.4(8) . . ?
C37 C38 C39 119.2(9) . . ?
C38 C39 C38 118.1(12) . 6 ?
O18 C40 N11 112.5(14) . . ?
C7 N1 O3 114.3(5) . . ?
C7 N1 Mn1 126.8(4) . . ?
O3 N1 Mn1 118.1(3) . . ?
C14 N2 O6 113.2(5) . . ?
C14 N2 Mn2 129.5(4) . . ?
O6 N2 Mn2 117.1(3) . . ?
C21 N5 C17 115.9(5) . . ?
C21 N5 Mn1 124.7(4) . . ?
C17 N5 Mn1 119.2(4) . . ?
C22 N6 C26 114.8(7) . . ?
C22 N6 Mn2 122.9(5) . . ?
C26 N6 Mn2 121.9(6) . . ?
C31 N7 C27 116.2(5) . . ?
C31 N7 Mn1 124.4(4) . . ?
C27 N7 Mn1 118.3(4) . . ?
C34 N8 C35 119.6(7) . . ?
C34 N8 C36 123.0(8) . . ?
C35 N8 C36 117.4(8) . . ?
O16 N9 O16 121.8(6) 6 . ?
O16 N9 O17 119.1(3) 6 . ?
O16 N9 O17 119.1(3) . . ?
C37 N10 C37 118.6(9) . 6 ?
C40 N11 C42 114.6(16) . . ?
C40 N11 C41 116.0(19) . . ?
C42 N11 C41 129(2) . . ?
C1 O1 Mn1 127.1(4) . . ?
C7 O2 Dy1 121.3(4) . . ?
N1 O3 Dy2 130.5(3) . . ?
N1 O3 Dy1 117.3(3) . . ?
Dy2 O3 Dy1 109.95(16) . . ?
C8 O4 Mn2 130.3(4) . . ?
C14 O5 Mn1 113.7(3) . . ?
N2 O6 Mn1 111.5(3) . . ?
N2 O6 Dy2 124.3(3) . . ?
Mn1 O6 Dy2 123.71(18) . . ?
Mn2 O7 Mn2 97.0(3) . 6 ?
Mn2 O7 Dy2 129.35(14) . . ?
Mn2 O7 Dy2 129.35(14) 6 . ?
Mn2 O8 Mn2 93.9(3) 6 . ?
O10 N3 O9 121.7(15) . . ?
O10 N3 O11 123.4(15) . . ?
O9 N3 O11 114.9(13) . . ?
O10 N3 Dy1 172.1(10) . . ?
O9 N3 Dy1 57.3(9) . . ?
O11 N3 Dy1 58.4(8) . . ?
N3 O9 Dy1 96.6(10) . . ?
N3 O11 Dy1 94.8(9) . . ?
O10A N3A O9A 119.0(14) . . ?
O10A N3A O11A 124.0(15) . . ?
O9A N3A O11A 117.0(14) . . ?
N3A O9A Dy1 93.0(10) . . ?
N3A O11A Dy1 98.6(11) . . ?
C32B O12 C32B 78(2) 6 . ?
C32B O12 C32 90.9(14) 6 6 ?
C32B O12 C32 14.7(14) . 6 ?
C32B O12 C32 14.7(14) 6 . ?
C32B O12 C32 90.9(14) . . ?
C32 O12 C32 102.9(18) 6 . ?
C32B O12 Dy1 124.6(14) 6 . ?
C32B O12 Dy1 124.6(14) . . ?
C32 O12 Dy1 121.8(9) 6 . ?
C32 O12 Dy1 121.8(9) . . ?
N4 C32 O12 134.6(19) . . ?
C32 N4 C33A 124.2(17) . . ?
C32 N4 C33 123.5(16) . . ?
C33A N4 C33 112.3(15) . . ?
O12 C32B N4B 121(2) . . ?
C32B N4B C33C 124(2) . . ?
C32B N4B C33B 123.0(19) . . ?
C33C N4B C33B 111.5(19) . . ?
C15 O13 Dy1 138.0(5) . . ?
C15 O14 Dy2 137.7(5) . . ?
C34 O15 Dy2 173.4(6) . . ?
N9 O16 Mn2 126.6(3) . . ?
C43 N12 C43 114(2) . 2 ?
C44 C43 N12 124.5(17) . . ?
C43 C44 C45 119.2(17) . . ?
C44 C45 C44 118(2) . 2 ?

loop_
_geom_bond_atom_site_label_1
_geom_bond_atom_site_label_2
_geom_bond_distance
_geom_bond_site_symmetry_2
_geom_bond_publ_flag
Dy1 O2 2.277(5) . ?
Dy1 O2 2.277(5) 6 ?
Dy1 O12 2.321(7) . ?
Dy1 O3 2.343(4) 6 ?
Dy1 O3 2.343(4) . ?
Dy1 O13 2.361(6) . ?
Dy1 O9 2.444(16) 6 ?
Dy1 O9 2.444(16) . ?
Dy1 O11 2.467(14) 6 ?
Dy1 O11 2.467(14) . ?
Dy1 O11A 2.461(19) . ?
Dy1 O11A 2.461(19) 6 ?
Dy2 O7 2.223(5) . ?
Dy2 O15 2.266(5) . ?
Dy2 O14 2.297(5) . ?
Dy2 O3 2.335(4) . ?
Dy2 O3 2.335(4) 6 ?
Dy2 O6 2.414(4) 6 ?
Dy2 O6 2.415(4) . ?
Mn1 O1 1.860(4) . ?
Mn1 O5 1.927(4) . ?
Mn1 O6 1.936(4) . ?
Mn1 N1 1.938(5) . ?
Mn1 N7 2.306(4) . ?
Mn1 N5 2.367(5) . ?
Mn2 O7 1.878(4) . ?
Mn2 O4 1.884(4) . ?
Mn2 O8 1.925(4) . ?
Mn2 N2 1.998(5) . ?
Mn2 N6 2.279(5) . ?
Mn2 O16 2.368(4) . ?
Mn2 Mn2 2.8130(18) 6 ?
C1 O1 1.325(8) . ?
C1 C2 1.391(10) . ?
C1 C6 1.411(10) . ?
C2 C3 1.441(13) . ?
C3 C4 1.360(14) . ?
C4 C5 1.338(12) . ?
C5 C6 1.410(10) . ?
C6 C7 1.457(9) . ?
C7 O2 1.291(8) . ?
C7 N1 1.333(8) . ?
C8 O4 1.325(7) . ?
C8 C13 1.403(9) . ?
C8 C9 1.423(9) . ?
C9 C10 1.396(10) . ?
C10 C11 1.378(10) . ?
C11 C12 1.376(9) . ?
C12 C13 1.399(8) . ?
C13 C14 1.461(8) . ?
C14 O5 1.297(7) . ?
C14 N2 1.318(7) . ?
C15 O13 1.260(10) . ?
C15 O14 1.270(9) . ?
C15 C16 1.517(11) . ?
C17 N5 1.332(8) . ?
C17 C18 1.358(9) . ?
C18 C19 1.358(10) . ?
C19 C20 1.356(11) . ?
C20 C21 1.382(10) . ?
C21 N5 1.315(8) . ?
C22 N6 1.282(11) . ?
C22 C23 1.395(12) . ?
C23 C24 1.341(16) . ?
C24 C25 1.291(15) . ?
C25 C26 1.370(12) . ?
C26 N6 1.298(11) . ?
C27 N7 1.333(8) . ?
C27 C28 1.387(9) . ?
C28 C29 1.351(10) . ?
C29 C30 1.338(10) . ?
C30 C31 1.383(8) . ?
C31 N7 1.308(8) . ?
C34 O15 1.243(9) . ?
C34 N8 1.281(11) . ?
C35 N8 1.458(12) . ?
C36 N8 1.460(11) . ?
C37 N10 1.327(9) . ?
C37 C38 1.366(11) . ?
C38 C39 1.379(11) . ?
C39 C38 1.379(11) 6 ?
C40 O18 1.26(2) . ?
C40 N11 1.29(2) . ?
C41 N11 1.421(18) . ?
C42 N11 1.37(2) . ?
N1 O3 1.405(6) . ?
N2 O6 1.427(6) . ?
N9 O16 1.248(5) 6 ?
N9 O16 1.248(5) . ?
N9 O17 1.253(8) . ?
N10 C37 1.327(9) 6 ?
O7 Mn2 1.878(4) 6 ?
O8 Mn2 1.925(4) 6 ?
N3 O10 1.215(16) . ?
N3 O9 1.275(16) . ?
N3 O11 1.302(15) . ?
N3A O10A 1.212(15) . ?
N3A O9A 1.275(16) . ?
N3A O11A 1.295(15) . ?
O12 C32B 1.24(3) 6 ?
O12 C32B 1.24(3) . ?
O12 C32 1.468(19) 6 ?
O12 C32 1.468(19) . ?
C32 N4 1.31(2) . ?
N4 C33A 1.41(2) . ?
N4 C33 1.477(19) . ?
C32B N4B 1.31(2) . ?
N4B C33C 1.42(2) . ?
N4B C33B 1.49(2) . ?
N12 C43 1.291(17) . ?
N12 C43 1.291(17) 2 ?
C43 C44 1.22(3) . ?
C44 C45 1.305(17) . ?
C45 C44 1.305(17) 2 ?

loop_
_geom_hbond_atom_site_label_D
_geom_hbond_atom_site_label_H
_geom_hbond_atom_site_label_A
_geom_hbond_distance_DH
_geom_hbond_distance_HA
_geom_hbond_distance_DA
_geom_hbond_angle_DHA
_geom_hbond_site_symmetry_A
O8 H8 N10 0.86(4) 1.93(5) 2.778(10) 168(7) .
